data_7211773
loop_
_publ_author_name
'Viciano-Chumillas, Marta'
'Marino, Nadia'
'Sorribes, Iv\'an'
'Vicent, Cristian'
'Lloret, Francesc'
'Julve, Miguel'

_publ_section_title
;
 [Cr(dmbipy)(ox)2]&#x2212;: a new bis-oxalato building block for metal
 assembling. Crystal structures and magnetic properties of
 XPh4[Cr(dmbipy)(ox)2]&#x00B7;5H2O (X = P and As),
 {Ba(H2O)2[Cr(dmbipy)(ox)2]2}n&#x00B7;17/2nH2O and
 {Ag(H2O)[Cr(dmbipy)(ox)2]}n&#x00B7;3nH2O
;
_journal_issue 1
_journal_name_full CrystEngComm
_journal_page_first 122
_journal_paper_doi 10.1039/b914419f
_journal_volume 12
_journal_year 2010
_chemical_formula_sum 'C40 H42 Cr N2 O13 P'
_chemical_formula_weight 841.73
_chemical_name_systematic
;
?
;
_space_group_IT_number 2
_symmetry_cell_setting triclinic
_symmetry_Int_Tables_number 2
_symmetry_space_group_name_Hall '-P 1'
_symmetry_space_group_name_H-M 'P -1'
_atom_sites_solution_hydrogens geom
_atom_sites_solution_primary direct
_atom_sites_solution_secondary difmap
_audit_creation_method SHELXL-97
_cell_angle_alpha 92.799(9)
_cell_angle_beta 98.239(9)
_cell_angle_gamma 109.087(8)
_cell_formula_units_Z 2
_cell_length_a 9.804(4)
_cell_length_b 11.001(4)
_cell_length_c 20.153(8)
_cell_measurement_reflns_used 4297
_cell_measurement_temperature 293(2)
_cell_measurement_theta_max 26.06
_cell_measurement_theta_min 2.31
_cell_volume 2022.2(14)
_computing_cell_refinement 'Bruker SMART'
_computing_data_collection 'Bruker SMART'
_computing_data_reduction 'Bruker SHELXTL'
_computing_molecular_graphics 'Bruker SHELXTL'
_computing_publication_material 'Bruker SHELXTL'
_computing_structure_refinement 'SHELXL-97 (Sheldrick, 1997)'
_computing_structure_solution 'SHELXS-97 (Sheldrick, 1990)'
_diffrn_ambient_temperature 293(2)
_diffrn_measured_fraction_theta_full 0.964
_diffrn_measured_fraction_theta_max 0.964
_diffrn_measurement_device_type 'CCD area detector'
_diffrn_measurement_method 'phi and omega scans'
_diffrn_radiation_monochromator graphite
_diffrn_radiation_source 'fine-focus sealed tube'
_diffrn_radiation_type MoK\a
_diffrn_radiation_wavelength 0.71073
_diffrn_reflns_av_R_equivalents 0.0296
_diffrn_reflns_av_sigmaI/netI 0.0784
_diffrn_reflns_limit_h_max 13
_diffrn_reflns_limit_h_min -7
_diffrn_reflns_limit_k_max 14
_diffrn_reflns_limit_k_min -15
_diffrn_reflns_limit_l_max 27
_diffrn_reflns_limit_l_min -28
_diffrn_reflns_number 16274
_diffrn_reflns_theta_full 29.99
_diffrn_reflns_theta_max 29.99
_diffrn_reflns_theta_min 1.03
_exptl_absorpt_coefficient_mu 0.389
_exptl_absorpt_correction_T_max 0.958
_exptl_absorpt_correction_T_min 0.795
_exptl_absorpt_correction_type multi-scan
_exptl_absorpt_process_details 'Bruker SADABS'
_exptl_crystal_colour pink
_exptl_crystal_density_diffrn 1.382
_exptl_crystal_density_method 'not measured'
_exptl_crystal_description prism
_exptl_crystal_F_000 878
_exptl_crystal_size_max 0.19
_exptl_crystal_size_mid 0.16
_exptl_crystal_size_min 0.11
_refine_diff_density_max 0.573
_refine_diff_density_min -0.507
_refine_diff_density_rms 0.063
_refine_ls_extinction_method none
_refine_ls_goodness_of_fit_ref 1.014
_refine_ls_hydrogen_treatment constr
_refine_ls_matrix_type full
_refine_ls_number_parameters 516
_refine_ls_number_reflns 11369
_refine_ls_number_restraints 0
_refine_ls_restrained_S_all 1.014
_refine_ls_R_factor_all 0.1289
_refine_ls_R_factor_gt 0.0619
_refine_ls_shift/su_max 0.000
_refine_ls_shift/su_mean 0.000
_refine_ls_structure_factor_coef Fsqd
_refine_ls_weighting_details 'calc w=1/[\s^2^(Fo^2^)+(0.0993P)^2^+0.2180P] where P=(Fo^2^+2Fc^2^)/3'
_refine_ls_weighting_scheme calc
_refine_ls_wR_factor_gt 0.1596
_refine_ls_wR_factor_ref 0.1996
_reflns_number_gt 6224
_reflns_number_total 11369
_reflns_threshold_expression >2sigma(I)
_cod_data_source_file b914419f.txt
_cod_data_source_block compound1
_cod_depositor_comments
;
The following automatic conversions were performed:

'_symmetry_cell_setting' value 'Triclinic' changed to 'triclinic'
according to /home/saulius/struct/CIF-dictionaries/cif_core.dic
dictionary named 'cif_core.dic' version 2.4.2 from 2011-04-26.

Automatic conversion script
Id: cif_fix_values 1891 2012-01-12 08:04:46Z andrius 
;
_cod_original_cell_volume 2022.1(13)
_cod_original_sg_symbol_H-M P-1
_cod_database_code 7211773

loop_
_symmetry_equiv_pos_as_xyz
'x, y, z'
'-x, -y, -z'

loop_
_atom_site_label
_atom_site_type_symbol
_atom_site_fract_x
_atom_site_fract_y
_atom_site_fract_z
_atom_site_U_iso_or_equiv
_atom_site_adp_type
_atom_site_occupancy
_atom_site_symmetry_multiplicity
_atom_site_calc_flag
_atom_site_refinement_flags
Cr1 Cr 0.66514(5) 0.98604(4) 0.34670(2) 0.03767(15) Uani 1 1 d .
C1 C 0.7146(4) 0.8012(3) 0.26668(16) 0.0468(7) Uani 1 1 d .
C2 C 0.6162(4) 0.8590(3) 0.22078(15) 0.0501(8) Uani 1 1 d .
O1 O 0.7446(2) 0.8488(2) 0.32896(10) 0.0457(5) Uani 1 1 d .
O2 O 0.5733(2) 0.9390(2) 0.25139(11) 0.0500(5) Uani 1 1 d .
O3 O 0.7574(3) 0.7169(2) 0.24467(13) 0.0684(7) Uani 1 1 d .
O4 O 0.5847(3) 0.8255(3) 0.16016(12) 0.0747(8) Uani 1 1 d .
C4 C 0.8203(4) 1.2310(4) 0.32277(18) 0.0610(9) Uani 1 1 d .
C3 C 0.6680(4) 1.2326(3) 0.33144(17) 0.0554(8) Uani 1 1 d .
O5 O 0.5883(2) 1.1295(2) 0.35237(11) 0.0468(5) Uani 1 1 d .
O6 O 0.8346(2) 1.1206(2) 0.32522(11) 0.0533(6) Uani 1 1 d .
O7 O 0.6318(4) 1.3259(3) 0.31924(18) 0.0898(10) Uani 1 1 d .
O8 O 0.9163(4) 1.3316(3) 0.3172(2) 0.1060(12) Uani 1 1 d .
N1 N 0.4958(3) 0.8610(2) 0.38428(12) 0.0392(5) Uani 1 1 d .
N2 N 0.7508(3) 1.0127(2) 0.44772(12) 0.0373(5) Uani 1 1 d .
C5 C 0.3672(3) 0.7848(3) 0.34858(16) 0.0492(8) Uani 1 1 d .
H5A H 0.3496 0.7891 0.3023 0.059 Uiso 1 1 calc R
C6 C 0.2615(4) 0.7013(3) 0.37724(18) 0.0532(8) Uani 1 1 d .
H6A H 0.1736 0.6502 0.3507 0.064 Uiso 1 1 calc R
C7 C 0.2848(3) 0.6926(3) 0.44546(17) 0.0470(7) Uani 1 1 d .
C8 C 0.4176(3) 0.7708(3) 0.48266(16) 0.0429(7) Uani 1 1 d .
H8A H 0.4370 0.7669 0.5289 0.051 Uiso 1 1 calc R
C9 C 0.5202(3) 0.8536(3) 0.45153(14) 0.0364(6) Uani 1 1 d .
C10 C 0.6634(3) 0.9407(3) 0.48750(14) 0.0366(6) Uani 1 1 d .
C11 C 0.8838(3) 1.0937(3) 0.47696(16) 0.0429(7) Uani 1 1 d .
H11A H 0.9454 1.1422 0.4497 0.051 Uiso 1 1 calc R
C12 C 0.9326(4) 1.1081(3) 0.54453(16) 0.0482(8) Uani 1 1 d .
H12A H 1.0252 1.1659 0.5625 0.058 Uiso 1 1 calc R
C13 C 0.8437(3) 1.0363(3) 0.58671(15) 0.0440(7) Uani 1 1 d .
C14 C 0.7080(3) 0.9521(3) 0.55644(15) 0.0435(7) Uani 1 1 d .
H14A H 0.6455 0.9021 0.5829 0.052 Uiso 1 1 calc R
C15 C 0.1704(4) 0.6016(4) 0.4790(2) 0.0661(10) Uani 1 1 d .
H15A H 0.0805 0.5666 0.4475 0.099 Uiso 1 1 calc R
H15B H 0.1547 0.6477 0.5172 0.099 Uiso 1 1 calc R
H15C H 0.2031 0.5325 0.4936 0.099 Uiso 1 1 calc R
C16 C 0.8949(4) 1.0501(4) 0.66146(17) 0.0679(11) Uani 1 1 d .
H16A H 0.9581 1.1373 0.6759 0.102 Uiso 1 1 calc R
H16B H 0.9475 0.9918 0.6720 0.102 Uiso 1 1 calc R
H16C H 0.8119 1.0301 0.6842 0.102 Uiso 1 1 calc R
P1 P 0.07564(9) 0.78962(8) 0.07665(4) 0.0437(2) Uani 1 1 d .
C17 C 0.1113(4) 0.6692(3) 0.12614(16) 0.0509(8) Uani 1 1 d .
C18 C 0.0060(6) 0.5910(4) 0.1580(2) 0.0777(12) Uani 1 1 d .
H18A H -0.0888 0.5935 0.1504 0.093 Uiso 1 1 calc R
C19 C 0.0413(8) 0.5088(5) 0.2013(3) 0.1000(17) Uani 1 1 d .
H19A H -0.0304 0.4557 0.2227 0.120 Uiso 1 1 calc R
C20 C 0.1799(8) 0.5041(5) 0.2133(2) 0.1011(19) Uani 1 1 d .
H20A H 0.2025 0.4485 0.2428 0.121 Uiso 1 1 calc R
C21 C 0.2851(6) 0.5813(5) 0.1817(3) 0.0907(15) Uani 1 1 d .
H21A H 0.3795 0.5780 0.1896 0.109 Uiso 1 1 calc R
C22 C 0.2522(5) 0.6640(4) 0.1384(2) 0.0706(11) Uani 1 1 d .
H22A H 0.3246 0.7167 0.1172 0.085 Uiso 1 1 calc R
C23 C -0.1111(4) 0.7376(3) 0.03524(16) 0.0468(7) Uani 1 1 d .
C24 C -0.1447(4) 0.7159(4) -0.03501(18) 0.0591(9) Uani 1 1 d .
H24A H -0.0696 0.7299 -0.0603 0.071 Uiso 1 1 calc R
C25 C -0.2882(5) 0.6741(4) -0.0671(2) 0.0712(11) Uani 1 1 d .
H25A H -0.3097 0.6612 -0.1140 0.085 Uiso 1 1 calc R
C26 C -0.3983(5) 0.6516(4) -0.0306(2) 0.0722(11) Uani 1 1 d .
H26A H -0.4951 0.6212 -0.0524 0.087 Uiso 1 1 calc R
C27 C -0.3679(4) 0.6734(4) 0.0381(2) 0.0744(12) Uani 1 1 d .
H27A H -0.4444 0.6587 0.0626 0.089 Uiso 1 1 calc R
C28 C -0.2246(4) 0.7170(4) 0.07188(18) 0.0596(9) Uani 1 1 d .
H28A H -0.2047 0.7323 0.1186 0.072 Uiso 1 1 calc R
C29 C 0.1883(4) 0.8175(3) 0.01265(16) 0.0512(8) Uani 1 1 d .
C30 C 0.2557(4) 0.9426(4) -0.00200(18) 0.0577(9) Uani 1 1 d .
H30A H 0.2498 1.0123 0.0240 0.069 Uiso 1 1 calc R
C31 C 0.3316(4) 0.9635(5) -0.0553(2) 0.0755(12) Uani 1 1 d .
H31A H 0.3782 1.0474 -0.0649 0.091 Uiso 1 1 calc R
C32 C 0.3381(5) 0.8614(6) -0.0938(2) 0.0866(15) Uani 1 1 d .
H32A H 0.3871 0.8763 -0.1305 0.104 Uiso 1 1 calc R
C33 C 0.2734(5) 0.7359(6) -0.0797(2) 0.0873(15) Uani 1 1 d .
H33A H 0.2807 0.6672 -0.1060 0.105 Uiso 1 1 calc R
C34 C 0.1972(5) 0.7131(4) -0.0257(2) 0.0730(11) Uani 1 1 d .
H34A H 0.1530 0.6292 -0.0155 0.088 Uiso 1 1 calc R
C35 C 0.1221(4) 0.9365(3) 0.13120(15) 0.0463(7) Uani 1 1 d .
C36 C 0.0229(5) 0.9994(4) 0.13845(19) 0.0615(9) Uani 1 1 d .
H36A H -0.0716 0.9670 0.1140 0.074 Uiso 1 1 calc R
C37 C 0.0656(6) 1.1112(4) 0.1824(2) 0.0779(13) Uani 1 1 d .
H37A H -0.0014 1.1525 0.1886 0.093 Uiso 1 1 calc R
C38 C 0.2055(7) 1.1606(4) 0.2166(2) 0.0833(14) Uani 1 1 d .
H38A H 0.2335 1.2363 0.2455 0.100 Uiso 1 1 calc R
C39 C 0.3050(5) 1.1010(4) 0.2094(2) 0.0721(11) Uani 1 1 d .
H39A H 0.4004 1.1367 0.2327 0.087 Uiso 1 1 calc R
C40 C 0.2643(4) 0.9871(3) 0.16728(17) 0.0580(9) Uani 1 1 d .
H40A H 0.3312 0.9448 0.1631 0.070 Uiso 1 1 calc R
O1W O 0.8703(4) 0.5986(3) 0.35580(16) 0.0903(10) Uani 1 1 d .
O2W O 0.6149(4) 0.4518(3) 0.19081(16) 0.1018(11) Uani 1 1 d .
O3W O 0.6917(6) 0.6429(4) 0.4504(3) 0.1418(16) Uani 1 1 d .
O4W O 0.8130(5) 0.6923(4) 0.5993(2) 0.1395(16) Uani 1 1 d .
O5W O 0.5557(6) 0.5528(7) 0.6359(4) 0.231(3) Uani 1 1 d .

loop_
_atom_site_aniso_label
_atom_site_aniso_U_11
_atom_site_aniso_U_22
_atom_site_aniso_U_33
_atom_site_aniso_U_23
_atom_site_aniso_U_13
_atom_site_aniso_U_12
Cr1 0.0407(3) 0.0397(3) 0.0366(3) 0.00858(19) 0.0128(2) 0.0156(2)
C1 0.0551(19) 0.0406(17) 0.0479(18) 0.0041(14) 0.0179(15) 0.0167(15)
C2 0.056(2) 0.0537(19) 0.0376(16) 0.0064(14) 0.0159(15) 0.0110(16)
O1 0.0522(13) 0.0505(12) 0.0404(11) 0.0046(9) 0.0101(10) 0.0245(10)
O2 0.0546(14) 0.0594(14) 0.0449(12) 0.0124(10) 0.0128(10) 0.0286(11)
O3 0.094(2) 0.0598(15) 0.0611(15) -0.0031(12) 0.0173(14) 0.0391(15)
O4 0.089(2) 0.099(2) 0.0381(13) -0.0022(13) 0.0085(13) 0.0379(17)
C4 0.070(2) 0.055(2) 0.060(2) 0.0220(17) 0.0218(19) 0.0164(19)
C3 0.071(2) 0.0442(19) 0.0531(19) 0.0085(15) 0.0094(18) 0.0222(17)
O5 0.0513(13) 0.0433(12) 0.0526(12) 0.0092(10) 0.0145(10) 0.0219(10)
O6 0.0509(13) 0.0558(14) 0.0575(13) 0.0193(11) 0.0240(11) 0.0157(11)
O7 0.107(2) 0.0527(16) 0.125(3) 0.0289(17) 0.027(2) 0.0427(17)
O8 0.088(2) 0.068(2) 0.159(3) 0.058(2) 0.044(2) 0.0060(17)
N1 0.0410(14) 0.0393(13) 0.0392(13) 0.0043(10) 0.0102(11) 0.0148(11)
N2 0.0391(13) 0.0364(12) 0.0400(12) 0.0076(10) 0.0127(11) 0.0143(11)
C5 0.0438(18) 0.0554(19) 0.0428(17) -0.0011(14) 0.0031(14) 0.0121(15)
C6 0.0396(17) 0.0525(19) 0.059(2) -0.0041(16) 0.0094(15) 0.0054(15)
C7 0.0416(17) 0.0364(16) 0.064(2) 0.0061(14) 0.0162(15) 0.0112(13)
C8 0.0437(17) 0.0387(16) 0.0475(17) 0.0096(13) 0.0128(14) 0.0127(13)
C9 0.0350(15) 0.0347(14) 0.0420(15) 0.0050(12) 0.0107(12) 0.0134(12)
C10 0.0411(16) 0.0342(14) 0.0397(15) 0.0081(11) 0.0118(12) 0.0170(12)
C11 0.0387(16) 0.0408(16) 0.0494(17) 0.0069(13) 0.0137(14) 0.0107(13)
C12 0.0390(17) 0.0511(19) 0.0509(18) 0.0010(15) 0.0060(14) 0.0117(14)
C13 0.0439(17) 0.0512(18) 0.0421(16) 0.0066(13) 0.0051(13) 0.0237(15)
C14 0.0431(17) 0.0493(17) 0.0423(16) 0.0120(13) 0.0127(14) 0.0177(14)
C15 0.053(2) 0.051(2) 0.087(3) 0.0164(19) 0.024(2) 0.0011(17)
C16 0.060(2) 0.094(3) 0.0458(19) 0.0111(19) 0.0019(17) 0.023(2)
P1 0.0444(5) 0.0441(4) 0.0418(4) 0.0058(3) 0.0106(4) 0.0125(4)
C17 0.062(2) 0.0419(17) 0.0480(18) 0.0025(14) 0.0084(16) 0.0176(16)
C18 0.092(3) 0.065(3) 0.079(3) 0.026(2) 0.024(2) 0.024(2)
C19 0.151(5) 0.069(3) 0.083(3) 0.038(3) 0.035(4) 0.030(3)
C20 0.178(6) 0.059(3) 0.072(3) 0.007(2) -0.011(4) 0.061(4)
C21 0.110(4) 0.064(3) 0.100(4) 0.003(3) -0.015(3) 0.048(3)
C22 0.073(3) 0.060(2) 0.082(3) 0.008(2) 0.002(2) 0.031(2)
C23 0.0465(18) 0.0478(18) 0.0443(16) 0.0022(14) 0.0104(14) 0.0125(14)
C24 0.057(2) 0.069(2) 0.0489(19) 0.0046(17) 0.0137(17) 0.0167(18)
C25 0.074(3) 0.077(3) 0.054(2) -0.0083(19) -0.003(2) 0.020(2)
C26 0.053(2) 0.077(3) 0.078(3) -0.015(2) -0.003(2) 0.020(2)
C27 0.049(2) 0.081(3) 0.086(3) -0.012(2) 0.023(2) 0.011(2)
C28 0.054(2) 0.068(2) 0.054(2) -0.0023(17) 0.0180(17) 0.0157(18)
C29 0.0457(18) 0.060(2) 0.0486(18) 0.0071(15) 0.0154(15) 0.0160(16)
C30 0.0481(19) 0.072(2) 0.055(2) 0.0180(17) 0.0125(16) 0.0192(18)
C31 0.056(2) 0.102(3) 0.071(3) 0.030(2) 0.026(2) 0.021(2)
C32 0.058(3) 0.137(5) 0.068(3) 0.022(3) 0.028(2) 0.029(3)
C33 0.075(3) 0.127(4) 0.068(3) -0.014(3) 0.023(2) 0.044(3)
C34 0.074(3) 0.078(3) 0.071(3) -0.003(2) 0.026(2) 0.026(2)
C35 0.056(2) 0.0424(17) 0.0408(16) 0.0081(13) 0.0111(15) 0.0146(15)
C36 0.073(3) 0.057(2) 0.060(2) 0.0081(17) 0.0060(19) 0.0310(19)
C37 0.119(4) 0.062(2) 0.068(3) 0.004(2) 0.013(3) 0.051(3)
C38 0.136(5) 0.052(2) 0.052(2) -0.0023(18) -0.004(3) 0.028(3)
C39 0.084(3) 0.054(2) 0.060(2) 0.0014(18) -0.007(2) 0.007(2)
C40 0.061(2) 0.051(2) 0.055(2) 0.0062(16) 0.0054(18) 0.0119(17)
O1W 0.092(2) 0.0662(18) 0.093(2) 0.0070(16) -0.0171(18) 0.0150(16)
O2W 0.129(3) 0.085(2) 0.078(2) -0.0102(17) -0.002(2) 0.029(2)
O3W 0.175(4) 0.113(3) 0.167(4) 0.037(3) 0.057(4) 0.074(3)
O4W 0.151(4) 0.117(3) 0.151(4) 0.000(3) 0.022(3) 0.049(3)
O5W 0.123(4) 0.241(7) 0.352(10) -0.017(7) 0.075(5) 0.084(5)

loop_
_atom_type_symbol
_atom_type_description
_atom_type_scat_dispersion_real
_atom_type_scat_dispersion_imag
_atom_type_scat_source
C C 0.0033 0.0016 'International Tables Vol C Tables 4.2.6.8 and 6.1.1.4'
H H 0.0000 0.0000 'International Tables Vol C Tables 4.2.6.8 and 6.1.1.4'
O O 0.0106 0.0060 'International Tables Vol C Tables 4.2.6.8 and 6.1.1.4'
P P 0.1023 0.0942 'International Tables Vol C Tables 4.2.6.8 and 6.1.1.4'
Cr Cr 0.3209 0.6236 'International Tables Vol C Tables 4.2.6.8 and 6.1.1.4'
N N 0.0061 0.0033 'International Tables Vol C Tables 4.2.6.8 and 6.1.1.4'

loop_
_geom_angle_atom_site_label_1
_geom_angle_atom_site_label_2
_geom_angle_atom_site_label_3
_geom_angle
O6 Cr1 O1 93.24(10)
O6 Cr1 O5 82.58(10)
O1 Cr1 O5 172.44(9)
O6 Cr1 O2 92.75(10)
O1 Cr1 O2 82.96(9)
O5 Cr1 O2 90.92(9)
O6 Cr1 N1 170.77(10)
O1 Cr1 N1 91.35(10)
O5 Cr1 N1 93.68(10)
O2 Cr1 N1 95.75(10)
O6 Cr1 N2 92.73(10)
O1 Cr1 N2 92.94(9)
O5 Cr1 N2 93.55(9)
O2 Cr1 N2 173.33(10)
N1 Cr1 N2 79.04(10)
O3 C1 O1 124.2(3)
O3 C1 C2 121.8(3)
O1 C1 C2 114.0(3)
O4 C2 O2 125.3(4)
O4 C2 C1 120.2(3)
O2 C2 C1 114.5(3)
C1 O1 Cr1 113.9(2)
C2 O2 Cr1 114.0(2)
O8 C4 O6 125.9(4)
O8 C4 C3 119.7(4)
O6 C4 C3 114.2(3)
O7 C3 O5 125.4(4)
O7 C3 C4 120.8(3)
O5 C3 C4 113.7(3)
C3 O5 Cr1 113.4(2)
C4 O6 Cr1 114.5(2)
C5 N1 C9 118.0(3)
C5 N1 Cr1 126.4(2)
C9 N1 Cr1 115.57(19)
C11 N2 C10 118.0(2)
C11 N2 Cr1 126.32(19)
C10 N2 Cr1 115.64(19)
N1 C5 C6 122.8(3)
N1 C5 H5A 118.6
C6 C5 H5A 118.6
C5 C6 C7 119.8(3)
C5 C6 H6A 120.1
C7 C6 H6A 120.1
C6 C7 C8 117.8(3)
C6 C7 C15 121.4(3)
C8 C7 C15 120.9(3)
C9 C8 C7 120.2(3)
C9 C8 H8A 119.9
C7 C8 H8A 119.9
N1 C9 C8 121.4(3)
N1 C9 C10 115.0(2)
C8 C9 C10 123.5(3)
N2 C10 C14 120.9(3)
N2 C10 C9 114.7(2)
C14 C10 C9 124.5(3)
N2 C11 C12 123.2(3)
N2 C11 H11A 118.4
C12 C11 H11A 118.4
C11 C12 C13 119.9(3)
C11 C12 H12A 120.1
C13 C12 H12A 120.1
C14 C13 C12 116.8(3)
C14 C13 C16 122.2(3)
C12 C13 C16 121.0(3)
C13 C14 C10 121.2(3)
C13 C14 H14A 119.4
C10 C14 H14A 119.4
C7 C15 H15A 109.5
C7 C15 H15B 109.5
H15A C15 H15B 109.5
C7 C15 H15C 109.5
H15A C15 H15C 109.5
H15B C15 H15C 109.5
C13 C16 H16A 109.5
C13 C16 H16B 109.5
H16A C16 H16B 109.5
C13 C16 H16C 109.5
H16A C16 H16C 109.5
H16B C16 H16C 109.5
C29 P1 C17 109.23(17)
C29 P1 C23 107.45(15)
C17 P1 C23 111.31(16)
C29 P1 C35 109.12(16)
C17 P1 C35 108.12(15)
C23 P1 C35 111.58(16)
C18 C17 C22 119.1(4)
C18 C17 P1 121.1(3)
C22 C17 P1 119.4(3)
C17 C18 C19 119.7(5)
C17 C18 H18A 120.2
C19 C18 H18A 120.2
C20 C19 C18 121.0(5)
C20 C19 H19A 119.5
C18 C19 H19A 119.5
C21 C20 C19 119.7(5)
C21 C20 H20A 120.2
C19 C20 H20A 120.2
C20 C21 C22 120.3(5)
C20 C21 H21A 119.9
C22 C21 H21A 119.9
C21 C22 C17 120.2(4)
C21 C22 H22A 119.9
C17 C22 H22A 119.9
C28 C23 C24 118.8(3)
C28 C23 P1 121.0(3)
C24 C23 P1 120.1(3)
C25 C24 C23 120.4(3)
C25 C24 H24A 119.8
C23 C24 H24A 119.8
C26 C25 C24 120.1(4)
C26 C25 H25A 120.0
C24 C25 H25A 120.0
C25 C26 C27 120.5(4)
C25 C26 H26A 119.8
C27 C26 H26A 119.8
C26 C27 C28 120.8(4)
C26 C27 H27A 119.6
C28 C27 H27A 119.6
C23 C28 C27 119.3(3)
C23 C28 H28A 120.3
C27 C28 H28A 120.3
C30 C29 C34 120.5(3)
C30 C29 P1 119.7(3)
C34 C29 P1 119.5(3)
C31 C30 C29 119.8(4)
C31 C30 H30A 120.1
C29 C30 H30A 120.1
C32 C31 C30 119.9(4)
C32 C31 H31A 120.0
C30 C31 H31A 120.0
C31 C32 C33 121.3(4)
C31 C32 H32A 119.3
C33 C32 H32A 119.3
C32 C33 C34 119.4(4)
C32 C33 H33A 120.3
C34 C33 H33A 120.3
C29 C34 C33 119.0(4)
C29 C34 H34A 120.5
C33 C34 H34A 120.5
C36 C35 C40 119.8(3)
C36 C35 P1 122.7(3)
C40 C35 P1 117.6(3)
C35 C36 C37 119.6(4)
C35 C36 H36A 120.2
C37 C36 H36A 120.2
C38 C37 C36 120.0(4)
C38 C37 H37A 120.0
C36 C37 H37A 120.0
C39 C38 C37 121.2(4)
C39 C38 H38A 119.4
C37 C38 H38A 119.4
C38 C39 C40 120.0(4)
C38 C39 H39A 120.0
C40 C39 H39A 120.0
C39 C40 C35 119.4(4)
C39 C40 H40A 120.3
C35 C40 H40A 120.3

loop_
_geom_bond_atom_site_label_1
_geom_bond_atom_site_label_2
_geom_bond_distance
Cr1 O6 1.950(2)
Cr1 O1 1.952(2)
Cr1 O5 1.964(2)
Cr1 O2 1.967(2)
Cr1 N1 2.047(2)
Cr1 N2 2.056(3)
C1 O3 1.226(4)
C1 O1 1.291(4)
C1 C2 1.547(5)
C2 O4 1.224(4)
C2 O2 1.263(4)
C4 O8 1.218(4)
C4 O6 1.269(4)
C4 C3 1.534(6)
C3 O7 1.215(4)
C3 O5 1.279(4)
N1 C5 1.342(4)
N1 C9 1.353(4)
N2 C11 1.345(4)
N2 C10 1.349(3)
C5 C6 1.361(4)
C5 H5A 0.9300
C6 C7 1.374(5)
C6 H6A 0.9300
C7 C8 1.386(4)
C7 C15 1.505(4)
C8 C9 1.368(4)
C8 H8A 0.9300
C9 C10 1.474(4)
C10 C14 1.382(4)
C11 C12 1.361(4)
C11 H11A 0.9300
C12 C13 1.391(4)
C12 H12A 0.9300
C13 C14 1.381(4)
C13 C16 1.502(4)
C14 H14A 0.9300
C15 H15A 0.9600
C15 H15B 0.9600
C15 H15C 0.9600
C16 H16A 0.9600
C16 H16B 0.9600
C16 H16C 0.9600
P1 C29 1.790(3)
P1 C17 1.790(4)
P1 C23 1.790(3)
P1 C35 1.797(3)
C17 C18 1.371(5)
C17 C22 1.389(5)
C18 C19 1.375(7)
C18 H18A 0.9300
C19 C20 1.364(8)
C19 H19A 0.9300
C20 C21 1.362(7)
C20 H20A 0.9300
C21 C22 1.371(6)
C21 H21A 0.9300
C22 H22A 0.9300
C23 C28 1.386(4)
C23 C24 1.397(5)
C24 C25 1.378(5)
C24 H24A 0.9300
C25 C26 1.356(6)
C25 H25A 0.9300
C26 C27 1.366(6)
C26 H26A 0.9300
C27 C28 1.386(5)
C27 H27A 0.9300
C28 H28A 0.9300
C29 C30 1.385(5)
C29 C34 1.386(5)
C30 C31 1.379(5)
C30 H30A 0.9300
C31 C32 1.358(7)
C31 H31A 0.9300
C32 C33 1.381(7)
C32 H32A 0.9300
C33 C34 1.394(6)
C33 H33A 0.9300
C34 H34A 0.9300
C35 C36 1.384(5)
C35 C40 1.395(5)
C36 C37 1.387(5)
C36 H36A 0.9300
C37 C38 1.363(7)
C37 H37A 0.9300
C38 C39 1.361(7)
C38 H38A 0.9300
C39 C40 1.386(5)
C39 H39A 0.9300
C40 H40A 0.9300
